data_7706782
loop_
_publ_author_name
'Yang, Ming-Xing'
'Chen, Li-Juan'
'Ye, Yan-Zhu'
'Lin, Xing-Ye'
'Lin, Shen'

_publ_section_title
;
 Four 3D Co(ii) MOFs based on 2,4,6-tris(4-pyridyl)-1,3,5-triazine and
 polycarboxylic acid ligands and their derivatives as efficient
 electrocatalysts for oxygen reduction reaction.
;
_journal_issue 14
_journal_name_full 'Dalton transactions (Cambridge, England : 2003)'
_journal_page_first 4904
_journal_page_last 4913
_journal_paper_doi 10.1039/d1dt00005e
_journal_volume 50
_journal_year 2021
_chemical_formula_moiety 'C102 H84 Cl2 Co4 N28 O17'
_chemical_formula_sum 'C102 H84 Cl2 Co4 N28 O17'
_chemical_formula_weight 2280.59
_space_group_crystal_system monoclinic
_space_group_IT_number 14
_space_group_name_Hall '-P 2ybc'
_space_group_name_H-M_alt 'P 1 21/c 1'
_atom_sites_solution_hydrogens mixed
_audit_creation_method SHELXL-2018/3
_audit_update_record
;
2020-12-31 deposited with the CCDC.	2021-03-04 downloaded from the CCDC.
;
_cell_angle_alpha 90
_cell_angle_beta 97.757(4)
_cell_angle_gamma 90
_cell_formula_units_Z 2
_cell_length_a 13.850(3)
_cell_length_b 13.682(3)
_cell_length_c 26.863(7)
_cell_measurement_reflns_used 8473
_cell_measurement_temperature 293(2)
_cell_measurement_theta_max 24.999
_cell_measurement_theta_min 2.1029
_cell_volume 5044(2)
_computing_cell_refinement '(CrystalClear; Rigaku, 2002)'
_computing_data_collection '(CrystalClear; Rigaku, 2002)'
_computing_data_reduction '(CrystalClear; Rigaku, 2002)'
_computing_molecular_graphics 'Bruker SHELXTL'
_computing_publication_material 'Bruker SHELXTL'
_computing_structure_refinement 'SHELXL-2018/3 (Sheldrick, 2018)'
_computing_structure_solution 'SHELXL-2018/3 (Sheldrick, 2018)'
_diffrn_ambient_temperature 293(2)
_diffrn_detector_area_resol_mean 28.5714
_diffrn_measured_fraction_theta_full 0.968
_diffrn_measured_fraction_theta_max 0.968
_diffrn_measurement_device_type 'Rigaku Mercury CCD'
_diffrn_measurement_method '\w scan'
_diffrn_radiation_type MoK\a
_diffrn_radiation_wavelength 0.71073
_diffrn_reflns_av_R_equivalents 0.0368
_diffrn_reflns_av_unetI/netI 0.0350
_diffrn_reflns_Laue_measured_fraction_full 0.968
_diffrn_reflns_Laue_measured_fraction_max 0.968
_diffrn_reflns_limit_h_max 16
_diffrn_reflns_limit_h_min -16
_diffrn_reflns_limit_k_max 15
_diffrn_reflns_limit_k_min -14
_diffrn_reflns_limit_l_max 31
_diffrn_reflns_limit_l_min -31
_diffrn_reflns_number 26841
_diffrn_reflns_point_group_measured_fraction_full 0.968
_diffrn_reflns_point_group_measured_fraction_max 0.968
_diffrn_reflns_theta_full 24.999
_diffrn_reflns_theta_max 24.999
_diffrn_reflns_theta_min 2.167
_diffrn_source 'fine-focus sealed tube'
_exptl_absorpt_coefficient_mu 0.782
_exptl_absorpt_correction_T_max 0.947
_exptl_absorpt_correction_T_min 0.910
_exptl_absorpt_correction_type multi-scan
_exptl_absorpt_process_details '(CrystalClear; Rigaku, 2002)'
_exptl_crystal_colour brown
_exptl_crystal_density_diffrn 1.502
_exptl_crystal_description Prism
_exptl_crystal_F_000 2340
_exptl_crystal_size_max 0.13
_exptl_crystal_size_mid 0.10
_exptl_crystal_size_min 0.07
_refine_diff_density_max 0.933
_refine_diff_density_min -0.488
_refine_diff_density_rms 0.076
_refine_ls_extinction_method none
_refine_ls_goodness_of_fit_ref 1.085
_refine_ls_hydrogen_treatment constr
_refine_ls_matrix_type full
_refine_ls_number_parameters 694
_refine_ls_number_reflns 8590
_refine_ls_number_restraints 36
_refine_ls_restrained_S_all 20.495
_refine_ls_R_factor_all 0.0662
_refine_ls_R_factor_gt 0.0594
_refine_ls_shift/su_max 0.001
_refine_ls_shift/su_mean 0.000
_refine_ls_structure_factor_coef Fsqd
_refine_ls_weighting_details 'w=1/[\s^2^(Fo^2^)+(0.0886P)^2^+7.5993P] where P=(Fo^2^+2Fc^2^)/3'
_refine_ls_weighting_scheme calc
_refine_ls_wR_factor_gt 0.1678
_refine_ls_wR_factor_ref 0.1734
_reflns_Friedel_coverage 0.000
_reflns_number_gt 7645
_reflns_number_total 8590
_reflns_threshold_expression 'I > 2\s(I)'
_cod_data_source_file d1dt00005e2.cif
_cod_data_source_block C102H84Cl2Co4N28O17
_cod_depositor_comments
;
The following automatic conversions were performed:

data item '_exptl_absorpt_correction_type' value 'Multi-scan' was
changed to 'multi-scan' in accordance with the
/home/data/users/saulius/crontab/automatic-downloads/rss-feeds/RSC/lib/dictionaries/cif_core.dic
dictionary named 'cif_core.dic' version 2.4.2 last updated on
2011-04-26.

Automatic conversion script
Id: cif_fix_values 7556 2019-12-06 15:28:31Z antanas 

 Adding full bibliography for 7706780--7706783.cif.
;
_cod_original_sg_symbol_H-M 'P 21/c'
_cod_database_code 7706782
_shelx_shelxl_version_number 2018/3
_shelx_space_group_comment
;
The symmetry employed for this shelxl refinement is uniquely defined
by the following loop, which should always be used as a source of
symmetry information in preference to the above space-group names.
They are only intended as comments.
;

loop_
_space_group_symop_operation_xyz
'x, y, z'
'-x, y+1/2, -z+1/2'
'-x, -y, -z'
'x, -y-1/2, z-1/2'

loop_
_atom_site_label
_atom_site_type_symbol
_atom_site_fract_x
_atom_site_fract_y
_atom_site_fract_z
_atom_site_U_iso_or_equiv
_atom_site_adp_type
_atom_site_occupancy
_atom_site_site_symmetry_order
_atom_site_calc_flag
_atom_site_refinement_flags_posn
_atom_site_refinement_flags_adp
_atom_site_refinement_flags_occupancy
_atom_site_disorder_assembly
_atom_site_disorder_group
Co1 Co 0.37643(3) 0.73361(4) 0.21927(2) 0.02720(16) Uani 1 1 d . . . . .
Co2 Co 0.11136(4) 0.73671(4) 0.22212(2) 0.02812(16) Uani 1 1 d . . . . .
Cl1 Cl 0.23892(7) 0.83493(8) 0.19744(4) 0.0395(3) Uani 1 1 d . . . . .
O1 O -0.51442(18) 0.8191(2) 0.19934(11) 0.0379(7) Uani 1 1 d . . . . .
O2 O -0.4461(2) 0.6794(2) 0.22411(13) 0.0547(9) Uani 1 1 d . . . . .
O3 O -0.0570(2) 0.6858(2) 0.22684(13) 0.0535(9) Uani 1 1 d . . . . .
O4 O -0.00588(18) 0.8243(2) 0.19853(11) 0.0409(7) Uani 1 1 d . . . . .
O5 O -0.33246(18) 1.11321(19) 0.24792(10) 0.0323(6) Uani 1 1 d . . . . .
O6 O -0.17294(18) 1.11872(19) 0.24197(10) 0.0317(6) Uani 1 1 d . . . . .
O7 O 0.2231(6) 0.9583(6) 0.0897(3) 0.156(3) Uani 1 1 d . U . . .
O1W O 0.3478(8) -0.1415(6) -0.0460(4) 0.104(3) Uani 0.5 1 d D U P . .
H1 H 0.316421 -0.093298 -0.068626 0.156 Uiso 0.5 1 d DR U P . .
H2 H 0.373950 -0.110138 -0.015106 0.156 Uiso 0.5 1 d DR U P . .
O2W O 0.1711(5) 0.8681(4) -0.0032(3) 0.145(3) Uani 1 1 d D . . . .
H4 H 0.143966 0.894650 0.024955 0.218 Uiso 1 1 d DR U . . .
H3 H 0.219986 0.911369 -0.012815 0.218 Uiso 1 1 d DR U . . .
N1 N 0.1380(2) 0.4252(3) -0.07407(12) 0.0380(8) Uani 1 1 d . . . . .
N2 N 0.1233(2) 0.5708(3) -0.02820(12) 0.0384(8) Uani 1 1 d . . . . .
N3 N 0.1215(2) 0.4176(3) 0.01247(12) 0.0378(8) Uani 1 1 d . . . . .
N4 N 0.1211(5) 0.0638(4) -0.04106(19) 0.0790(16) Uani 1 1 d . . . . .
N5 N 0.1218(3) 0.6876(3) -0.20655(12) 0.0370(8) Uani 1 1 d . . . . .
N6 N 0.0998(2) 0.6596(3) 0.15132(12) 0.0332(7) Uani 1 1 d . . . . .
N7 N 0.3929(2) 0.4278(3) -0.07904(12) 0.0364(8) Uani 1 1 d . . . . .
N8 N 0.3770(2) 0.5735(3) -0.03320(12) 0.0388(8) Uani 1 1 d . . . . .
N9 N 0.3765(3) 0.4200(3) 0.00776(12) 0.0392(8) Uani 1 1 d . . . . .
N10 N 0.3951(5) 0.0676(4) -0.0451(2) 0.0847(17) Uani 1 1 d . . . . .
N11 N 0.3990(2) 0.6921(3) -0.20857(12) 0.0351(8) Uani 1 1 d . . . . .
N12 N 0.3599(2) 0.6599(3) 0.14765(12) 0.0323(7) Uani 1 1 d . . . . .
N13 N 0.1533(6) 1.0866(7) 0.1305(3) 0.119(2) Uani 1 1 d . . . . .
N14 N 0.3227(6) 1.0874(8) 0.1273(3) 0.138(3) Uani 1 1 d . . . . .
C1 C 0.1301(3) 0.3759(3) -0.03157(14) 0.0363(9) Uani 1 1 d . . . . .
C2 C 0.1316(3) 0.5217(3) -0.07062(14) 0.0340(9) Uani 1 1 d . . . . .
C3 C 0.1201(3) 0.5147(3) 0.01260(14) 0.0337(9) Uani 1 1 d . . . . .
C4 C 0.1285(3) 0.2677(4) -0.03474(16) 0.0440(11) Uani 1 1 d . . . . .
C5 C 0.1039(5) 0.2118(4) 0.0046(2) 0.0670(16) Uani 1 1 d . . . . .
H5B H 0.089923 0.241078 0.034039 0.080 Uiso 1 1 calc R U . . .
C6 C 0.1007(6) 0.1112(5) -0.0009(2) 0.090(2) Uani 1 1 d . . . . .
H6A H 0.082861 0.074347 0.025498 0.108 Uiso 1 1 calc R U . . .
C7 C 0.1426(5) 0.1191(4) -0.0787(2) 0.0714(17) Uani 1 1 d . . . . .
H7B H 0.155555 0.088033 -0.107833 0.086 Uiso 1 1 calc R U . . .
C8 C 0.1469(4) 0.2200(4) -0.07711(18) 0.0542(13) Uani 1 1 d . . . . .
H8B H 0.162178 0.255012 -0.104660 0.065 Uiso 1 1 calc R U . . .
C9 C 0.1309(3) 0.5802(3) -0.11734(14) 0.0369(9) Uani 1 1 d . . . . .
C10 C 0.1260(3) 0.5333(3) -0.16337(15) 0.0406(10) Uani 1 1 d . . . . .
H10B H 0.125931 0.465378 -0.165173 0.049 Uiso 1 1 calc R U . . .
C11 C 0.1211(3) 0.5891(3) -0.20657(15) 0.0413(10) Uani 1 1 d . . . . .
H11B H 0.117156 0.556920 -0.237278 0.050 Uiso 1 1 calc R U . . .
C12 C 0.1281(4) 0.7315(4) -0.16145(17) 0.0483(12) Uani 1 1 d . . . . .
H12A H 0.130385 0.799411 -0.160339 0.058 Uiso 1 1 calc R U . . .
C13 C 0.1316(4) 0.6811(4) -0.11664(16) 0.0477(11) Uani 1 1 d . . . . .
H13A H 0.134303 0.714744 -0.086401 0.057 Uiso 1 1 calc R U . . .
C14 C 0.1114(3) 0.5654(3) 0.06077(14) 0.0335(9) Uani 1 1 d . . . . .
C15 C 0.1099(3) 0.6660(3) 0.06356(15) 0.0380(10) Uani 1 1 d . . . . .
H15A H 0.112768 0.703663 0.034971 0.046 Uiso 1 1 calc R U . . .
C16 C 0.1039(3) 0.7104(3) 0.10927(15) 0.0393(10) Uani 1 1 d . . . . .
H16A H 0.102783 0.778253 0.110766 0.047 Uiso 1 1 calc R U . . .
C17 C 0.0994(3) 0.5625(3) 0.14818(14) 0.0358(9) Uani 1 1 d . . . . .
H17A H 0.094825 0.526648 0.177198 0.043 Uiso 1 1 calc R U . . .
C18 C 0.1053(3) 0.5124(3) 0.10444(14) 0.0370(9) Uani 1 1 d . . . . .
H18A H 0.105198 0.444394 0.103980 0.044 Uiso 1 1 calc R U . . .
C19 C 0.3868(3) 0.3785(3) -0.03645(14) 0.0358(9) Uani 1 1 d . . . . .
C20 C 0.3875(3) 0.5246(3) -0.07537(14) 0.0342(9) Uani 1 1 d . . . . .
C21 C 0.3721(3) 0.5176(3) 0.00724(14) 0.0337(9) Uani 1 1 d . . . . .
C22 C 0.3913(3) 0.2705(3) -0.03877(16) 0.0421(10) Uani 1 1 d . . . . .
C23 C 0.3793(6) 0.2128(4) 0.0020(2) 0.0767(19) Uani 1 1 d . . . . .
H23A H 0.371122 0.240621 0.032775 0.092 Uiso 1 1 calc R U . . .
C24 C 0.3799(7) 0.1127(5) -0.0039(2) 0.101(3) Uani 1 1 d . . . . .
H24A H 0.368604 0.074489 0.023328 0.121 Uiso 1 1 calc R U . . .
C25 C 0.4076(5) 0.1243(4) -0.0841(2) 0.0672(15) Uani 1 1 d . . . . .
H25A H 0.418324 0.094344 -0.113907 0.081 Uiso 1 1 calc R U . . .
C26 C 0.4056(4) 0.2236(4) -0.08258(18) 0.0521(12) Uani 1 1 d . . . . .
H26A H 0.413746 0.259762 -0.111027 0.062 Uiso 1 1 calc R U . . .
C27 C 0.3936(3) 0.5830(3) -0.12115(14) 0.0347(9) Uani 1 1 d . . . . .
C28 C 0.4022(3) 0.5374(3) -0.16664(14) 0.0360(9) Uani 1 1 d . . . . .
H28A H 0.406531 0.469670 -0.168572 0.043 Uiso 1 1 calc R U . . .
C29 C 0.4042(3) 0.5943(3) -0.20873(14) 0.0383(10) Uani 1 1 d . . . . .
H29A H 0.409536 0.563176 -0.239006 0.046 Uiso 1 1 calc R U . . .
C30 C 0.3936(4) 0.7351(3) -0.16429(16) 0.0437(11) Uani 1 1 d . . . . .
H30A H 0.391997 0.802979 -0.163194 0.052 Uiso 1 1 calc R U . . .
C31 C 0.3903(3) 0.6845(3) -0.12029(15) 0.0428(10) Uani 1 1 d . . . . .
H31A H 0.385923 0.717642 -0.090459 0.051 Uiso 1 1 calc R U . . .
C32 C 0.3646(3) 0.5675(3) 0.05558(14) 0.0337(9) Uani 1 1 d . . . . .
C33 C 0.3575(3) 0.6678(3) 0.05870(15) 0.0417(10) Uani 1 1 d . . . . .
H33A H 0.354537 0.706049 0.029915 0.050 Uiso 1 1 calc R U . . .
C34 C 0.3549(3) 0.7106(3) 0.10471(16) 0.0404(10) Uani 1 1 d . . . . .
H34A H 0.349426 0.778290 0.106152 0.048 Uiso 1 1 calc R U . . .
C35 C 0.3653(3) 0.5634(3) 0.14462(15) 0.0366(9) Uani 1 1 d . . . . .
H35A H 0.368011 0.527121 0.174065 0.044 Uiso 1 1 calc R U . . .
C36 C 0.3670(3) 0.5136(3) 0.09955(15) 0.0392(10) Uani 1 1 d . . . . .
H36A H 0.369647 0.445721 0.098882 0.047 Uiso 1 1 calc R U . . .
C37 C -0.3435(2) 0.8175(3) 0.21518(13) 0.0266(8) Uani 1 1 d . . . . .
C38 C -0.2562(3) 0.7680(3) 0.21233(14) 0.0310(9) Uani 1 1 d . . . . .
H38A H -0.256204 0.700344 0.208901 0.037 Uiso 1 1 calc R U . . .
C39 C -0.1692(2) 0.8197(3) 0.21461(13) 0.0262(8) Uani 1 1 d . . . . .
C40 C -0.1693(2) 0.9204(3) 0.22090(13) 0.0271(8) Uani 1 1 d . . . . .
H40A H -0.111582 0.955375 0.221527 0.033 Uiso 1 1 calc R U . . .
C41 C -0.2553(2) 0.9694(3) 0.22625(12) 0.0241(7) Uani 1 1 d . . . . .
C42 C -0.3424(2) 0.9177(3) 0.22223(13) 0.0270(8) Uani 1 1 d . . . . .
H42A H -0.400383 0.950785 0.224280 0.032 Uiso 1 1 calc R U . . .
C43 C -0.4405(3) 0.7659(3) 0.21238(14) 0.0352(10) Uani 1 1 d . . . . .
C44 C -0.0714(3) 0.7706(3) 0.21244(15) 0.0368(10) Uani 1 1 d . . . . .
C45 C -0.2537(2) 1.0760(3) 0.23929(12) 0.0249(8) Uani 1 1 d . . . . .
C46 C 0.2338(9) 1.0388(8) 0.1157(3) 0.117(3) Uani 1 1 d . . . . .
C47 C 0.3359(9) 1.1708(12) 0.1590(5) 0.201(7) Uani 1 1 d . . . . .
H47A H 0.394117 1.205792 0.153024 0.241 Uiso 1 1 calc R U . . .
H47B H 0.343791 1.150588 0.193946 0.241 Uiso 1 1 calc R U . . .
C48 C 0.2471(9) 1.2376(9) 0.1481(4) 0.151(4) Uani 1 1 d . . . . .
H48A H 0.254710 1.295313 0.169220 0.181 Uiso 1 1 calc R U . . .
H48B H 0.237912 1.257827 0.113189 0.181 Uiso 1 1 calc R U . . .
C49 C 0.1609(9) 1.1762(9) 0.1599(4) 0.154(4) Uani 1 1 d . U . . .
H49A H 0.169263 1.160163 0.195379 0.185 Uiso 1 1 calc R U . . .
H49B H 0.101198 1.213602 0.152336 0.185 Uiso 1 1 calc R U . . .
C50 C 0.0599(8) 1.0266(9) 0.1294(4) 0.158(4) Uani 1 1 d . U . . .
H50A H 0.009649 1.066574 0.140175 0.237 Uiso 1 1 calc R U . . .
H50B H 0.039342 1.003897 0.095803 0.237 Uiso 1 1 calc R U . . .
H50C H 0.071939 0.971520 0.151517 0.237 Uiso 1 1 calc R U . . .
C51 C 0.4060(8) 1.0178(9) 0.1241(4) 0.157(4) Uani 1 1 d . U . . .
H51A H 0.466642 1.051876 0.132121 0.235 Uiso 1 1 calc R U . . .
H51B H 0.402791 0.965180 0.147471 0.235 Uiso 1 1 calc R U . . .
H51C H 0.401479 0.991927 0.090638 0.235 Uiso 1 1 calc R U . . .

loop_
_atom_site_aniso_label
_atom_site_aniso_U_11
_atom_site_aniso_U_22
_atom_site_aniso_U_33
_atom_site_aniso_U_23
_atom_site_aniso_U_13
_atom_site_aniso_U_12
Co1 0.0281(3) 0.0254(3) 0.0287(3) -0.0012(2) 0.0059(2) -0.0078(2)
Co2 0.0286(3) 0.0280(3) 0.0285(3) 0.0011(2) 0.0065(2) 0.0092(2)
Cl1 0.0348(5) 0.0413(6) 0.0433(5) 0.0025(5) 0.0081(4) 0.0016(4)
O1 0.0216(13) 0.0392(17) 0.0544(17) -0.0105(14) 0.0104(12) -0.0061(12)
O2 0.0549(19) 0.040(2) 0.065(2) 0.0107(17) -0.0044(16) -0.0226(16)
O3 0.0548(19) 0.0408(19) 0.069(2) 0.0105(17) 0.0218(16) 0.0239(16)
O4 0.0232(13) 0.0422(18) 0.0584(18) -0.0076(15) 0.0090(13) 0.0039(13)
O5 0.0317(13) 0.0245(14) 0.0413(14) -0.0034(12) 0.0073(11) 0.0052(11)
O6 0.0295(13) 0.0276(14) 0.0384(14) -0.0034(12) 0.0062(11) -0.0069(11)
O7 0.189(5) 0.137(4) 0.138(4) 0.014(4) 0.010(4) 0.010(4)
O1W 0.130(7) 0.039(4) 0.152(7) -0.036(5) 0.057(6) -0.002(4)
O2W 0.169(6) 0.067(4) 0.209(7) 0.019(4) 0.058(6) 0.000(4)
N1 0.0392(18) 0.044(2) 0.0310(17) 0.0020(16) 0.0074(14) 0.0027(16)
N2 0.0427(19) 0.043(2) 0.0303(17) 0.0004(16) 0.0072(14) -0.0043(16)
N3 0.0422(19) 0.043(2) 0.0282(16) 0.0005(16) 0.0056(14) 0.0041(16)
N4 0.129(5) 0.046(3) 0.059(3) -0.001(2) 0.007(3) 0.015(3)
N5 0.0462(19) 0.035(2) 0.0313(16) 0.0014(15) 0.0097(14) -0.0100(16)
N6 0.0291(16) 0.039(2) 0.0319(16) -0.0049(15) 0.0045(13) 0.0041(14)
N7 0.0421(18) 0.040(2) 0.0283(16) 0.0020(15) 0.0087(14) 0.0032(16)
N8 0.0405(18) 0.045(2) 0.0307(17) 0.0007(16) 0.0050(14) 0.0047(16)
N9 0.0461(19) 0.045(2) 0.0280(16) -0.0006(16) 0.0086(14) 0.0019(17)
N10 0.148(5) 0.043(3) 0.065(3) 0.002(2) 0.020(3) 0.004(3)
N11 0.0434(18) 0.0335(19) 0.0280(16) 0.0003(15) 0.0032(14) 0.0073(16)
N12 0.0315(16) 0.0352(19) 0.0308(16) -0.0036(15) 0.0063(13) -0.0038(14)
N13 0.099(5) 0.156(8) 0.102(5) 0.012(5) 0.014(4) -0.009(5)
N14 0.103(6) 0.201(10) 0.108(6) 0.032(6) 0.010(5) 0.023(6)
C1 0.035(2) 0.045(3) 0.0295(19) 0.0005(19) 0.0040(16) 0.0076(19)
C2 0.0297(19) 0.044(3) 0.0290(19) 0.0005(18) 0.0058(15) -0.0043(18)
C3 0.0295(19) 0.043(3) 0.0289(19) -0.0008(18) 0.0041(15) -0.0018(18)
C4 0.048(2) 0.044(3) 0.039(2) 0.007(2) 0.0030(19) 0.010(2)
C5 0.109(5) 0.047(3) 0.046(3) 0.003(3) 0.015(3) 0.007(3)
C6 0.153(7) 0.053(4) 0.064(4) 0.018(3) 0.017(4) 0.006(4)
C7 0.111(5) 0.052(3) 0.051(3) -0.010(3) 0.009(3) 0.007(3)
C8 0.076(3) 0.050(3) 0.037(2) -0.004(2) 0.009(2) 0.009(3)
C9 0.041(2) 0.041(3) 0.0295(19) -0.0002(18) 0.0109(16) -0.0073(19)
C10 0.053(2) 0.036(2) 0.034(2) 0.0003(19) 0.0100(18) -0.005(2)
C11 0.057(3) 0.038(2) 0.0307(19) -0.0005(19) 0.0115(18) -0.009(2)
C12 0.074(3) 0.037(3) 0.035(2) -0.004(2) 0.015(2) -0.010(2)
C13 0.068(3) 0.046(3) 0.032(2) -0.004(2) 0.014(2) -0.008(2)
C14 0.0287(18) 0.042(2) 0.0302(19) -0.0027(18) 0.0040(15) -0.0005(17)
C15 0.044(2) 0.042(3) 0.0271(19) 0.0034(18) 0.0049(17) 0.0029(19)
C16 0.046(2) 0.036(2) 0.036(2) 0.0016(19) 0.0041(18) 0.0091(19)
C17 0.039(2) 0.040(2) 0.0289(19) 0.0013(18) 0.0075(16) -0.0043(18)
C18 0.041(2) 0.037(2) 0.035(2) -0.0017(19) 0.0084(17) -0.0014(19)
C19 0.038(2) 0.038(2) 0.033(2) -0.0018(18) 0.0095(17) -0.0001(18)
C20 0.0312(19) 0.043(3) 0.0277(18) -0.0009(18) 0.0033(15) 0.0035(18)
C21 0.0310(19) 0.040(2) 0.0298(19) -0.0035(18) 0.0043(15) 0.0016(18)
C22 0.051(3) 0.040(3) 0.036(2) 0.0015(19) 0.0090(19) 0.000(2)
C23 0.141(6) 0.048(3) 0.044(3) 0.003(3) 0.024(3) 0.007(4)
C24 0.194(9) 0.055(4) 0.060(4) 0.012(3) 0.037(5) 0.003(5)
C25 0.101(4) 0.047(3) 0.056(3) -0.010(3) 0.019(3) -0.001(3)
C26 0.074(3) 0.045(3) 0.038(2) -0.001(2) 0.011(2) 0.001(2)
C27 0.036(2) 0.039(2) 0.0295(19) 0.0045(18) 0.0063(16) 0.0047(18)
C28 0.048(2) 0.031(2) 0.0290(19) -0.0007(17) 0.0064(17) 0.0059(18)
C29 0.049(2) 0.038(2) 0.0270(18) -0.0023(18) 0.0049(17) 0.011(2)
C30 0.062(3) 0.033(2) 0.036(2) 0.0002(19) 0.005(2) 0.010(2)
C31 0.062(3) 0.040(3) 0.0271(19) -0.0043(19) 0.0066(19) 0.008(2)
C32 0.0291(19) 0.041(2) 0.0310(19) -0.0009(18) 0.0056(15) 0.0028(17)
C33 0.051(2) 0.044(3) 0.031(2) 0.0031(19) 0.0076(18) 0.002(2)
C34 0.048(2) 0.035(2) 0.038(2) -0.0039(19) 0.0082(19) -0.001(2)
C35 0.044(2) 0.038(2) 0.0292(19) 0.0006(18) 0.0071(17) 0.0012(19)
C36 0.046(2) 0.038(2) 0.035(2) -0.0034(19) 0.0103(18) 0.0015(19)
C37 0.0240(17) 0.028(2) 0.0272(17) -0.0039(16) 0.0024(14) -0.0023(15)
C38 0.033(2) 0.025(2) 0.035(2) -0.0014(16) 0.0062(16) 0.0004(16)
C39 0.0222(17) 0.028(2) 0.0286(17) -0.0026(16) 0.0025(14) 0.0060(15)
C40 0.0219(16) 0.030(2) 0.0296(17) -0.0017(16) 0.0049(14) -0.0017(15)
C41 0.0235(17) 0.0230(19) 0.0258(16) 0.0000(15) 0.0037(14) 0.0007(14)
C42 0.0205(16) 0.030(2) 0.0308(18) -0.0014(16) 0.0032(14) 0.0015(15)
C43 0.037(2) 0.040(3) 0.0307(19) -0.0142(18) 0.0100(17) -0.0195(19)
C44 0.030(2) 0.048(3) 0.033(2) -0.0073(19) 0.0054(16) 0.0162(19)
C45 0.0278(18) 0.0244(19) 0.0224(16) 0.0017(15) 0.0033(13) 0.0004(15)
C46 0.160(10) 0.124(8) 0.062(4) 0.025(5) -0.002(5) 0.015(7)
C47 0.132(9) 0.281(19) 0.175(12) -0.136(13) -0.026(8) -0.018(11)
C48 0.149(10) 0.194(13) 0.108(7) -0.053(8) 0.011(7) -0.026(9)
C49 0.147(9) 0.187(11) 0.125(7) -0.070(8) 0.011(7) 0.015(8)
C50 0.130(7) 0.176(8) 0.163(7) 0.038(7) 0.002(6) -0.018(6)
C51 0.134(7) 0.194(8) 0.146(7) 0.044(7) 0.033(6) 0.049(7)

loop_
_atom_type_symbol
_atom_type_description
_atom_type_scat_dispersion_real
_atom_type_scat_dispersion_imag
_atom_type_scat_source
C C 0.0033 0.0016 'International Tables Vol C Tables 4.2.6.8 and 6.1.1.4'
H H 0.0000 0.0000 'International Tables Vol C Tables 4.2.6.8 and 6.1.1.4'
N N 0.0061 0.0033 'International Tables Vol C Tables 4.2.6.8 and 6.1.1.4'
O O 0.0106 0.0060 'International Tables Vol C Tables 4.2.6.8 and 6.1.1.4'
Cl Cl 0.1484 0.1585 'International Tables Vol C Tables 4.2.6.8 and 6.1.1.4'
Co Co 0.3494 0.9721 'International Tables Vol C Tables 4.2.6.8 and 6.1.1.4'

loop_
_geom_angle_atom_site_label_1
_geom_angle_atom_site_label_2
_geom_angle_atom_site_label_3
_geom_angle
_geom_angle_site_symmetry_1
_geom_angle_site_symmetry_3
_geom_angle_publ_flag
O5 Co1 O1 150.23(11) 2_545 1_655 ?
O5 Co1 N12 90.34(12) 2_545 . ?
O1 Co1 N12 91.57(12) 1_655 . ?
O5 Co1 N11 90.46(12) 2_545 4_576 ?
O1 Co1 N11 86.75(12) 1_655 4_576 ?
N12 Co1 N11 177.85(12) . 4_576 ?
O5 Co1 Cl1 107.99(8) 2_545 . ?
O1 Co1 Cl1 101.51(9) 1_655 . ?
N12 Co1 Cl1 93.89(9) . . ?
N11 Co1 Cl1 87.76(10) 4_576 . ?
O6 Co2 O4 152.28(11) 2_545 . ?
O6 Co2 N6 90.38(12) 2_545 . ?
O4 Co2 N6 92.96(12) . . ?
O6 Co2 N5 89.22(12) 2_545 4_576 ?
O4 Co2 N5 87.09(12) . 4_576 ?
N6 Co2 N5 179.23(14) . 4_576 ?
O6 Co2 Cl1 107.69(8) 2_545 . ?
O4 Co2 Cl1 99.83(9) . . ?
N6 Co2 Cl1 89.99(9) . . ?
N5 Co2 Cl1 90.75(10) 4_576 . ?
Co1 Cl1 Co2 101.71(5) . . ?
C43 O1 Co1 101.4(2) . 1_455 ?
C44 O4 Co2 98.0(2) . . ?
C45 O5 Co1 137.7(2) . 2 ?
C45 O6 Co2 135.9(2) . 2 ?
C2 N1 C1 115.2(4) . . ?
C2 N2 C3 115.0(4) . . ?
C3 N3 C1 115.7(4) . . ?
C6 N4 C7 115.9(5) . . ?
C12 N5 C11 116.5(4) . . ?
C12 N5 Co2 124.9(3) . 4_575 ?
C11 N5 Co2 118.6(3) . 4_575 ?
C17 N6 C16 117.8(4) . . ?
C17 N6 Co2 122.8(3) . . ?
C16 N6 Co2 119.0(3) . . ?
C20 N7 C19 115.2(3) . . ?
C21 N8 C20 115.1(4) . . ?
C21 N9 C19 115.0(4) . . ?
C24 N10 C25 116.3(5) . . ?
C30 N11 C29 116.8(4) . . ?
C30 N11 Co1 124.6(3) . 4_575 ?
C29 N11 Co1 117.8(3) . 4_575 ?
C35 N12 C34 117.4(4) . . ?
C35 N12 Co1 121.4(3) . . ?
C34 N12 Co1 120.8(3) . . ?
C46 N13 C49 123.2(9) . . ?
C46 N13 C50 116.7(10) . . ?
C49 N13 C50 117.5(9) . . ?
C46 N14 C47 123.7(10) . . ?
C46 N14 C51 110.1(11) . . ?
C47 N14 C51 120.3(10) . . ?
N3 C1 N1 124.5(4) . . ?
N3 C1 C4 118.4(4) . . ?
N1 C1 C4 117.0(4) . . ?
N1 C2 N2 124.9(4) . . ?
N1 C2 C9 118.0(4) . . ?
N2 C2 C9 117.1(4) . . ?
N3 C3 N2 124.6(4) . . ?
N3 C3 C14 118.2(4) . . ?
N2 C3 C14 117.2(4) . . ?
C8 C4 C5 117.7(5) . . ?
C8 C4 C1 121.5(4) . . ?
C5 C4 C1 120.8(4) . . ?
C4 C5 C6 118.4(5) . . ?
N4 C6 C5 124.6(6) . . ?
N4 C7 C8 124.0(5) . . ?
C4 C8 C7 119.4(5) . . ?
C13 C9 C10 118.3(4) . . ?
C13 C9 C2 121.8(4) . . ?
C10 C9 C2 119.8(4) . . ?
C11 C10 C9 118.9(4) . . ?
N5 C11 C10 123.5(4) . . ?
N5 C12 C13 123.5(4) . . ?
C9 C13 C12 119.2(4) . . ?
C15 C14 C18 118.2(4) . . ?
C15 C14 C3 121.1(4) . . ?
C18 C14 C3 120.7(4) . . ?
C14 C15 C16 119.3(4) . . ?
N6 C16 C15 122.6(4) . . ?
N6 C17 C18 123.5(4) . . ?
C17 C18 C14 118.6(4) . . ?
N7 C19 N9 124.8(4) . . ?
N7 C19 C22 117.2(4) . . ?
N9 C19 C22 118.0(4) . . ?
N7 C20 N8 125.0(4) . . ?
N7 C20 C27 117.8(3) . . ?
N8 C20 C27 117.3(4) . . ?
N9 C21 N8 124.9(4) . . ?
N9 C21 C32 117.4(4) . . ?
N8 C21 C32 117.7(4) . . ?
C26 C22 C23 117.3(5) . . ?
C26 C22 C19 120.8(4) . . ?
C23 C22 C19 121.9(4) . . ?
C24 C23 C22 118.3(5) . . ?
N10 C24 C23 124.8(6) . . ?
N10 C25 C26 123.6(5) . . ?
C25 C26 C22 119.8(5) . . ?
C31 C27 C28 118.0(4) . . ?
C31 C27 C20 121.4(4) . . ?
C28 C27 C20 120.6(4) . . ?
C29 C28 C27 118.7(4) . . ?
N11 C29 C28 123.8(4) . . ?
N11 C30 C31 123.7(4) . . ?
C30 C31 C27 118.9(4) . . ?
C33 C32 C36 118.1(4) . . ?
C33 C32 C21 121.7(4) . . ?
C36 C32 C21 120.2(4) . . ?
C34 C33 C32 119.4(4) . . ?
N12 C34 C33 123.3(4) . . ?
N12 C35 C36 123.2(4) . . ?
C32 C36 C35 118.6(4) . . ?
C42 C37 C38 119.6(3) . . ?
C42 C37 C43 117.6(3) . . ?
C38 C37 C43 122.8(4) . . ?
C39 C38 C37 120.1(4) . . ?
C40 C39 C38 119.6(3) . . ?
C40 C39 C44 117.3(3) . . ?
C38 C39 C44 123.0(4) . . ?
C39 C40 C41 120.4(3) . . ?
C42 C41 C40 119.6(3) . . ?
C42 C41 C45 119.9(3) . . ?
C40 C41 C45 120.4(3) . . ?
C37 C42 C41 120.6(3) . . ?
O2 C43 O1 123.2(4) . . ?
O2 C43 C37 121.6(4) . . ?
O1 C43 C37 115.2(4) . . ?
O3 C44 O4 123.3(4) . . ?
O3 C44 C39 120.7(4) . . ?
O4 C44 C39 115.8(4) . . ?
O5 C45 O6 126.3(3) . . ?
O5 C45 C41 116.9(3) . . ?
O6 C45 C41 116.8(3) . . ?
O7 C46 N13 120.7(11) . . ?
O7 C46 N14 123.8(11) . . ?
N13 C46 N14 115.3(10) . . ?
N14 C47 C48 109.2(8) . . ?
C49 C48 C47 105.3(12) . . ?
N13 C49 C48 110.6(9) . . ?

loop_
_geom_bond_atom_site_label_1
_geom_bond_atom_site_label_2
_geom_bond_distance
_geom_bond_site_symmetry_2
_geom_bond_publ_flag
Co1 O5 2.002(3) 2_545 ?
Co1 O1 2.039(3) 1_655 ?
Co1 N12 2.157(3) . ?
Co1 N11 2.174(3) 4_576 ?
Co1 Cl1 2.3647(12) . ?
Co2 O6 2.010(3) 2_545 ?
Co2 O4 2.048(3) . ?
Co2 N6 2.162(3) . ?
Co2 N5 2.166(3) 4_576 ?
Co2 Cl1 2.3839(12) . ?
O1 C43 1.267(5) . ?
O2 C43 1.230(5) . ?
O3 C44 1.231(5) . ?
O4 C44 1.262(5) . ?
O5 C45 1.254(4) . ?
O6 C45 1.255(4) . ?
O7 C46 1.302(11) . ?
N1 C2 1.328(6) . ?
N1 C1 1.343(5) . ?
N2 C2 1.342(5) . ?
N2 C3 1.344(5) . ?
N3 C3 1.328(6) . ?
N3 C1 1.333(5) . ?
N4 C6 1.321(8) . ?
N4 C7 1.328(8) . ?
N5 C12 1.345(5) . ?
N5 C11 1.347(6) . ?
N6 C17 1.332(5) . ?
N6 C16 1.333(5) . ?
N7 C20 1.332(6) . ?
N7 C19 1.340(5) . ?
N8 C21 1.338(5) . ?
N8 C20 1.340(5) . ?
N9 C21 1.337(6) . ?
N9 C19 1.341(5) . ?
N10 C24 1.308(8) . ?
N10 C25 1.333(7) . ?
N11 C30 1.338(5) . ?
N11 C29 1.339(6) . ?
N12 C35 1.326(5) . ?
N12 C34 1.340(5) . ?
N13 C46 1.396(12) . ?
N13 C49 1.454(12) . ?
N13 C50 1.530(12) . ?
N14 C46 1.396(13) . ?
N14 C47 1.421(14) . ?
N14 C51 1.508(12) . ?
C1 C4 1.482(6) . ?
C2 C9 1.487(6) . ?
C3 C14 1.488(5) . ?
C4 C8 1.366(7) . ?
C4 C5 1.384(7) . ?
C5 C6 1.385(8) . ?
C7 C8 1.382(8) . ?
C9 C13 1.381(7) . ?
C9 C10 1.387(6) . ?
C10 C11 1.383(6) . ?
C12 C13 1.383(6) . ?
C14 C15 1.379(6) . ?
C14 C18 1.392(6) . ?
C15 C16 1.382(6) . ?
C17 C18 1.372(6) . ?
C19 C22 1.481(6) . ?
C20 C27 1.479(5) . ?
C21 C32 1.483(5) . ?
C22 C26 1.378(6) . ?
C22 C23 1.379(7) . ?
C23 C24 1.378(9) . ?
C25 C26 1.359(7) . ?
C27 C31 1.389(6) . ?
C27 C28 1.392(5) . ?
C28 C29 1.377(6) . ?
C30 C31 1.376(6) . ?
C32 C33 1.379(6) . ?
C32 C36 1.389(6) . ?
C33 C34 1.373(6) . ?
C35 C36 1.392(6) . ?
C37 C42 1.385(5) . ?
C37 C38 1.397(5) . ?
C37 C43 1.510(5) . ?
C38 C39 1.392(5) . ?
C39 C40 1.389(5) . ?
C39 C44 1.520(5) . ?
C40 C41 1.390(5) . ?
C41 C42 1.389(5) . ?
C41 C45 1.500(5) . ?
C47 C48 1.528(16) . ?
C48 C49 1.528(15) . ?
